data_7154658
loop_
_publ_author_name
'Uruvakili, Anasuyamma'
'Gangadhararao, G.'
'Kumara Swamy, K. C.'

_publ_section_title
;
 Gold(i) catalysed sequential dehydrative cyclisation/intermolecular [4 +
 2] cycloaddition of alkynyldienols onto activated alkynes/alkenes: a
 facile route to substituted norbornadienes/norbornenes.
;
_journal_issue 39
_journal_name_full 'Organic &amp; biomolecular chemistry'
_journal_page_first 10060
_journal_page_last 10071
_journal_paper_doi 10.1039/c5ob01458a
_journal_volume 13
_journal_year 2015
_chemical_formula_sum 'C27 H22 O'
_chemical_formula_weight 362.45
_chemical_name_systematic
; 
 ? 
;
_space_group_IT_number 2
_symmetry_cell_setting triclinic
_symmetry_space_group_name_Hall '-P 1'
_symmetry_space_group_name_H-M 'P -1'
_atom_sites_solution_hydrogens geom
_atom_sites_solution_primary direct
_atom_sites_solution_secondary difmap
_audit_creation_method SHELXL-97
_audit_update_record
;
2015-04-25 deposited with the CCDC.
2015-08-21 downloaded from the CCDC.
;
_cell_angle_alpha 89.48(3)
_cell_angle_beta 79.49(3)
_cell_angle_gamma 89.81(3)
_cell_formula_units_Z 2
_cell_length_a 8.7294(17)
_cell_length_b 9.0226(18)
_cell_length_c 13.246(3)
_cell_measurement_temperature 293(2)
_cell_volume 1025.7(4)
_computing_cell_refinement 'Bruker SMART'
_computing_data_collection 'Bruker SMART'
_computing_data_reduction 'Bruker SAINT'
_computing_molecular_graphics 'Bruker SHELXTL'
_computing_publication_material 'Bruker SHELXTL'
_computing_structure_refinement 'SHELXL-97 (Sheldrick, 1997)'
_computing_structure_solution 'SHELXS-97 (Sheldrick, 1990)'
_diffrn_ambient_temperature 293(2)
_diffrn_measured_fraction_theta_full 0.990
_diffrn_measured_fraction_theta_max 0.990
_diffrn_measurement_device_type 'CCD area detector'
_diffrn_measurement_method 'phi and omega scans'
_diffrn_radiation_monochromator graphite
_diffrn_radiation_source 'fine-focus sealed tube'
_diffrn_radiation_type MoK\a
_diffrn_radiation_wavelength 0.71073
_diffrn_reflns_av_R_equivalents 0.0207
_diffrn_reflns_av_sigmaI/netI 0.0230
_diffrn_reflns_limit_h_max 10
_diffrn_reflns_limit_h_min -10
_diffrn_reflns_limit_k_max 11
_diffrn_reflns_limit_k_min -11
_diffrn_reflns_limit_l_max 16
_diffrn_reflns_limit_l_min -16
_diffrn_reflns_number 10733
_diffrn_reflns_theta_full 26.06
_diffrn_reflns_theta_max 26.06
_diffrn_reflns_theta_min 1.56
_exptl_absorpt_coefficient_mu 0.070
_exptl_absorpt_correction_T_max 0.8016
_exptl_absorpt_correction_T_min 0.7552
_exptl_absorpt_correction_type multi-scan
_exptl_absorpt_process_details 'SADABS, Sheldrick (1996)'
_exptl_crystal_colour paleyellow
_exptl_crystal_density_diffrn 1.174
_exptl_crystal_density_method 'not measured'
_exptl_crystal_description blockS
_exptl_crystal_F_000 384
_exptl_crystal_size_max 0.22
_exptl_crystal_size_mid 0.18
_exptl_crystal_size_min 0.16
_refine_diff_density_max 0.148
_refine_diff_density_min -0.197
_refine_diff_density_rms 0.042
_refine_ls_extinction_method none
_refine_ls_goodness_of_fit_ref 1.038
_refine_ls_hydrogen_treatment mixed
_refine_ls_matrix_type full
_refine_ls_number_parameters 255
_refine_ls_number_reflns 4022
_refine_ls_number_restraints 0
_refine_ls_restrained_S_all 1.038
_refine_ls_R_factor_all 0.0615
_refine_ls_R_factor_gt 0.0463
_refine_ls_shift/su_max 0.000
_refine_ls_shift/su_mean 0.000
_refine_ls_structure_factor_coef Fsqd
_refine_ls_weighting_details 'calc w=1/[\s^2^(Fo^2^)+(0.0746P)^2^+0.0953P] where P=(Fo^2^+2Fc^2^)/3'
_refine_ls_weighting_scheme calc
_refine_ls_wR_factor_gt 0.1254
_refine_ls_wR_factor_ref 0.1379
_reflns_number_gt 3027
_reflns_number_total 4022
_reflns_threshold_expression >2sigma(I)
_cod_data_source_file c5ob01458a2.cif
_cod_data_source_block compound4ab
_cod_depositor_comments
;
The following automatic conversions were performed:

'_symmetry_cell_setting' value 'Triclinic' changed to 'triclinic'
according to
/usr/data/users/saulius/crontab/automatic-downloads/rss-feeds/RSC/lib/dictionaries/cif_core.dic
dictionary named 'cif_core.dic' version 2.4.2 from 2011-04-26.

'_exptl_absorpt_correction_type' value 'multi scan' changed to
'multi-scan' according to
/usr/data/users/saulius/crontab/automatic-downloads/rss-feeds/RSC/lib/dictionaries/cif_core.dic
dictionary named 'cif_core.dic' version 2.4.2 from 2011-04-26.

Automatic conversion script
Id: cif_fix_values 3271 2015-04-21 07:52:19Z andrius 

 Adding full bibliography for 7154658--7154662.cif.
;
_cod_original_cell_volume 1025.7(3)
_cod_original_sg_symbol_H-M 'P-1   '
_cod_database_code 7154658

loop_
_symmetry_equiv_pos_as_xyz
'x, y, z'
'-x, -y, -z'

loop_
_atom_site_label
_atom_site_type_symbol
_atom_site_fract_x
_atom_site_fract_y
_atom_site_fract_z
_atom_site_U_iso_or_equiv
_atom_site_adp_type
_atom_site_occupancy
_atom_site_symmetry_multiplicity
_atom_site_calc_flag
_atom_site_refinement_flags
C10 C 0.14739(19) 0.30035(16) 0.74004(12) 0.0591(4) Uani 1 1 d .
C11 C 0.08661(17) 0.15976(15) 0.77845(11) 0.0531(4) Uani 1 1 d .
C19 C 0.36184(17) 0.66180(15) 0.81808(11) 0.0522(3) Uani 1 1 d .
C8 C 0.26747(17) 0.55176(15) 0.66230(11) 0.0533(4) Uani 1 1 d .
C4 C 0.28807(17) 0.72268(15) 0.50645(11) 0.0515(4) Uani 1 1 d .
C13 C -0.09261(18) -0.04133(17) 0.77798(12) 0.0611(4) Uani 1 1 d .
H13 H -0.1753 -0.0829 0.7528 0.073 Uiso 1 1 calc R
C9 C 0.20167(18) 0.41710(16) 0.70897(12) 0.0565(4) Uani 1 1 d .
C3 C 0.19031(19) 0.83974(16) 0.54164(12) 0.0614(4) Uani 1 1 d .
H3 H 0.1058 0.8240 0.5945 0.074 Uiso 1 1 calc R
C12 C -0.03748(19) 0.09539(16) 0.74233(12) 0.0607(4) Uani 1 1 d .
H12 H -0.0834 0.1453 0.6937 0.073 Uiso 1 1 calc R
C16 C 0.15203(19) 0.08281(17) 0.85102(12) 0.0614(4) Uani 1 1 d .
H16 H 0.2350 0.1241 0.8761 0.074 Uiso 1 1 calc R
C18 C 0.33964(17) 0.65335(15) 0.71212(11) 0.0543(4) Uani 1 1 d .
H18 H 0.3829 0.7321 0.6709 0.065 Uiso 1 1 calc R
C7 C 0.25821(18) 0.57204(15) 0.55234(11) 0.0545(4) Uani 1 1 d .
C14 C -0.02770(17) -0.11845(16) 0.85046(12) 0.0554(4) Uani 1 1 d .
C24 C 0.45920(18) 0.77191(17) 0.84363(12) 0.0611(4) Uani 1 1 d .
H24 H 0.5125 0.8324 0.7917 0.073 Uiso 1 1 calc R
C1 C 0.3425(2) 1.00418(18) 0.42212(12) 0.0650(4) Uani 1 1 d .
H1 H 0.3606 1.0987 0.3939 0.078 Uiso 1 1 calc R
C5 C 0.41369(19) 0.74962(18) 0.42821(11) 0.0600(4) Uani 1 1 d .
H5 H 0.4803 0.6723 0.4033 0.072 Uiso 1 1 calc R
C22 C 0.40289(19) 0.70734(18) 1.02269(12) 0.0606(4) Uani 1 1 d .
C20 C 0.2864(2) 0.57357(16) 0.89887(12) 0.0622(4) Uani 1 1 d .
H20 H 0.2215 0.4975 0.8856 0.075 Uiso 1 1 calc R
C6 C 0.4409(2) 0.89013(19) 0.38681(12) 0.0666(4) Uani 1 1 d .
H6 H 0.5263 0.9073 0.3348 0.080 Uiso 1 1 calc R
C23 C 0.47929(19) 0.79425(18) 0.94326(13) 0.0640(4) Uani 1 1 d .
H23 H 0.5454 0.8691 0.9570 0.077 Uiso 1 1 calc R
C15 C 0.09585(18) -0.05393(17) 0.88647(12) 0.0608(4) Uani 1 1 d .
H15 H 0.1413 -0.1038 0.9353 0.073 Uiso 1 1 calc R
C21 C 0.3069(2) 0.59757(18) 0.99813(13) 0.0673(4) Uani 1 1 d .
H21 H 0.2540 0.5375 1.0504 0.081 Uiso 1 1 calc R
C17 C -0.0872(2) -0.26891(18) 0.88760(15) 0.0741(5) Uani 1 1 d .
H17A H -0.0480 -0.3415 0.8368 0.111 Uiso 1 1 calc R
H17B H -0.1990 -0.2687 0.8991 0.111 Uiso 1 1 calc R
H17C H -0.0527 -0.2926 0.9506 0.111 Uiso 1 1 calc R
C26 C 0.2257(2) 0.45688(18) 0.49526(13) 0.0708(5) Uani 1 1 d .
H26 H 0.2147 0.3642 0.5270 0.085 Uiso 1 1 calc R
C2 C 0.2171(2) 0.97892(17) 0.49915(13) 0.0667(4) Uani 1 1 d .
H2 H 0.1499 1.0564 0.5228 0.080 Uiso 1 1 calc R
C27 C 0.2066(3) 0.4649(2) 0.38948(15) 0.0840(6) Uani 1 1 d .
H27 H 0.2033 0.5579 0.3591 0.101 Uiso 1 1 calc R
O1 O 0.1946(3) 0.35675(16) 0.33822(12) 0.1265(7) Uani 1 1 d .
C25 C 0.4217(2) 0.7318(2) 1.13238(14) 0.0832(5) Uani 1 1 d .
H25A H 0.3313 0.6954 1.1781 0.125 Uiso 1 1 calc R
H25B H 0.4334 0.8358 1.1435 0.125 Uiso 1 1 calc R
H25C H 0.5124 0.6797 1.1452 0.125 Uiso 1 1 calc R

loop_
_atom_site_aniso_label
_atom_site_aniso_U_11
_atom_site_aniso_U_22
_atom_site_aniso_U_33
_atom_site_aniso_U_23
_atom_site_aniso_U_13
_atom_site_aniso_U_12
C10 0.0679(10) 0.0487(8) 0.0586(9) -0.0041(7) -0.0058(7) -0.0068(7)
C11 0.0603(9) 0.0442(7) 0.0519(8) -0.0038(6) -0.0023(7) -0.0066(6)
C19 0.0576(8) 0.0452(7) 0.0531(8) -0.0004(6) -0.0083(6) -0.0012(6)
C8 0.0607(9) 0.0425(7) 0.0549(8) 0.0003(6) -0.0058(7) -0.0030(6)
C4 0.0614(9) 0.0484(8) 0.0454(8) -0.0023(6) -0.0111(6) -0.0041(6)
C13 0.0601(9) 0.0566(9) 0.0686(10) -0.0016(7) -0.0170(8) -0.0126(7)
C9 0.0650(9) 0.0470(8) 0.0565(9) -0.0018(6) -0.0084(7) -0.0058(7)
C3 0.0662(10) 0.0526(8) 0.0614(9) 0.0010(7) -0.0010(7) -0.0015(7)
C12 0.0684(10) 0.0552(9) 0.0603(9) 0.0024(7) -0.0165(8) -0.0050(7)
C16 0.0609(9) 0.0594(9) 0.0657(10) -0.0007(7) -0.0160(8) -0.0137(7)
C18 0.0634(9) 0.0436(7) 0.0540(9) 0.0034(6) -0.0060(7) -0.0074(6)
C7 0.0619(9) 0.0464(8) 0.0545(9) -0.0029(6) -0.0085(7) -0.0023(6)
C14 0.0530(8) 0.0484(8) 0.0616(9) -0.0008(7) -0.0015(7) -0.0051(6)
C24 0.0632(10) 0.0595(9) 0.0583(9) 0.0018(7) -0.0048(7) -0.0116(7)
C1 0.0865(12) 0.0544(9) 0.0582(9) 0.0091(7) -0.0241(8) -0.0163(8)
C5 0.0635(9) 0.0624(9) 0.0530(9) -0.0055(7) -0.0072(7) 0.0012(7)
C22 0.0620(9) 0.0641(9) 0.0571(9) -0.0055(7) -0.0145(7) 0.0092(7)
C20 0.0784(11) 0.0490(8) 0.0598(9) 0.0048(7) -0.0143(8) -0.0124(7)
C6 0.0716(11) 0.0766(11) 0.0501(9) 0.0067(8) -0.0075(8) -0.0192(9)
C23 0.0605(9) 0.0673(10) 0.0649(10) -0.0082(8) -0.0130(8) -0.0076(7)
C15 0.0616(9) 0.0573(9) 0.0641(10) 0.0075(7) -0.0138(7) -0.0041(7)
C21 0.0861(12) 0.0584(9) 0.0563(10) 0.0105(7) -0.0101(8) -0.0062(8)
C17 0.0713(11) 0.0558(9) 0.0929(13) 0.0109(9) -0.0089(9) -0.0133(8)
C26 0.1018(13) 0.0490(9) 0.0634(10) -0.0038(7) -0.0199(9) -0.0066(8)
C2 0.0772(11) 0.0493(8) 0.0740(11) -0.0002(7) -0.0145(9) 0.0019(7)
C27 0.1207(16) 0.0639(11) 0.0715(12) -0.0114(9) -0.0281(11) -0.0105(10)
O1 0.220(2) 0.0822(10) 0.0879(11) -0.0268(8) -0.0549(12) -0.0188(11)
C25 0.0901(13) 0.0999(14) 0.0628(11) -0.0061(10) -0.0222(10) 0.0037(11)

loop_
_atom_type_symbol
_atom_type_description
_atom_type_scat_dispersion_real
_atom_type_scat_dispersion_imag
_atom_type_scat_source
C C 0.0033 0.0016 'International Tables Vol C Tables 4.2.6.8 and 6.1.1.4'
H H 0.0000 0.0000 'International Tables Vol C Tables 4.2.6.8 and 6.1.1.4'
O O 0.0106 0.0060 'International Tables Vol C Tables 4.2.6.8 and 6.1.1.4'

loop_
_geom_angle_atom_site_label_1
_geom_angle_atom_site_label_2
_geom_angle_atom_site_label_3
_geom_angle
C9 C10 C11 178.27(18)
C16 C11 C12 118.36(14)
C16 C11 C10 120.72(14)
C12 C11 C10 120.91(14)
C24 C19 C20 116.29(14)
C24 C19 C18 118.25(13)
C20 C19 C18 125.36(14)
C18 C8 C9 123.52(14)
C18 C8 C7 120.89(13)
C9 C8 C7 115.55(13)
C5 C4 C3 118.43(14)
C5 C4 C7 121.15(14)
C3 C4 C7 120.42(13)
C12 C13 C14 121.38(15)
C10 C9 C8 174.66(16)
C2 C3 C4 120.59(15)
C13 C12 C11 120.44(15)
C15 C16 C11 120.81(15)
C8 C18 C19 131.85(14)
C26 C7 C8 121.03(14)
C26 C7 C4 121.04(14)
C8 C7 C4 117.92(12)
C13 C14 C15 118.07(14)
C13 C14 C17 120.91(15)
C15 C14 C17 121.01(15)
C23 C24 C19 122.25(15)
C6 C1 C2 119.90(15)
C6 C5 C4 120.63(15)
C23 C22 C21 117.23(15)
C23 C22 C25 121.64(16)
C21 C22 C25 121.13(16)
C21 C20 C19 120.88(15)
C1 C6 C5 120.10(15)
C22 C23 C24 120.97(15)
C16 C15 C14 120.95(15)
C20 C21 C22 122.38(15)
C7 C26 C27 125.81(16)
C1 C2 C3 120.35(16)
O1 C27 C26 123.32(19)

loop_
_geom_bond_atom_site_label_1
_geom_bond_atom_site_label_2
_geom_bond_distance
C10 C9 1.195(2)
C10 C11 1.430(2)
C11 C16 1.385(2)
C11 C12 1.392(2)
C19 C24 1.393(2)
C19 C20 1.394(2)
C19 C18 1.454(2)
C8 C18 1.356(2)
C8 C9 1.432(2)
C8 C7 1.483(2)
C4 C5 1.385(2)
C4 C3 1.385(2)
C4 C7 1.488(2)
C13 C12 1.373(2)
C13 C14 1.382(2)
C3 C2 1.374(2)
C16 C15 1.376(2)
C7 C26 1.351(2)
C14 C15 1.388(2)
C14 C17 1.501(2)
C24 C23 1.379(2)
C1 C6 1.368(2)
C1 C2 1.371(2)
C5 C6 1.381(2)
C22 C23 1.378(2)
C22 C21 1.378(2)
C22 C25 1.510(2)
C20 C21 1.378(2)
C26 C27 1.442(3)
C27 O1 1.209(2)
